data_7205767
loop_
_publ_author_name
'Lemmerer, Andreas'

_publ_section_title
;
 Steric effects in hydrogen bonded columns of salts of benzoic acid and
 1-adamantanecarboxylic acid with the cyclic amines CnH2n+1NH2, n = 5,
 6, 7, 8 and 12
;
_journal_issue 8
_journal_name_full CrystEngComm
_journal_page_first 2849
_journal_paper_doi 10.1039/c0ce00749h
_journal_volume 13
_journal_year 2011
_chemical_absolute_configuration unk
_chemical_formula_moiety 'C11 H15 O2, C5 H12 N'
_chemical_formula_sum 'C16 H27 N O2'
_chemical_formula_weight 265.39
_chemical_name_systematic
;
(cyclopentylammonium).(adamantane carboxylate)
;
_space_group_IT_number 19
_symmetry_cell_setting orthorhombic
_symmetry_space_group_name_Hall 'P 2ac 2ab'
_symmetry_space_group_name_H-M 'P 21 21 21'
_atom_sites_solution_hydrogens geom
_atom_sites_solution_primary direct
_atom_sites_solution_secondary difmap
_audit_conform_dict_location ftp://ftp.iucr.org/pub/cif_core.dic
_audit_conform_dict_name cif_core.dic
_audit_conform_dict_version 2.3
_audit_creation_date 2010-10-13T10:45:45-00:00
_audit_creation_method 'WinGX routine CIF_UPDATE'
_cell_angle_alpha 90
_cell_angle_beta 90
_cell_angle_gamma 90
_cell_formula_units_Z 4
_cell_length_a 6.4663(2)
_cell_length_b 11.0134(4)
_cell_length_c 21.0375(9)
_cell_measurement_reflns_used 2082
_cell_measurement_temperature 173(2)
_cell_measurement_theta_max 27.43
_cell_measurement_theta_min 2.68
_cell_volume 1498.21(10)
_computing_cell_refinement 'SAINT-Plus (Bruker, 2004)'
_computing_data_collection 'APEX2 (Bruker, 2005)'
_computing_data_reduction 'SAINT-Plus and XPREP (Bruker 2004)'
_computing_molecular_graphics
;
Ortep-3 for Windows (Farrugia, 1997) and DIAMOND (Brandenburg, 1999)
;
_computing_publication_material
;
WinGX publication routines (Farrugia, 1999) and PLATON (Spek, 2002)
;
_computing_structure_refinement 'SHELXL-97 (Sheldrick, 2008)'
_computing_structure_solution 'SHELXS-97 (Sheldrick, 2008)'
_diffrn_ambient_temperature 173(2)
_diffrn_measured_fraction_theta_full 1
_diffrn_measured_fraction_theta_max 1
_diffrn_measurement_device_type 'Bruker APEX II CCD area detector'
_diffrn_measurement_method '\w scans'
_diffrn_radiation_monochromator graphite
_diffrn_radiation_type MoK\a
_diffrn_radiation_wavelength 0.71073
_diffrn_reflns_av_R_equivalents 0.066
_diffrn_reflns_av_unetI/netI 0.0505
_diffrn_reflns_limit_h_max 6
_diffrn_reflns_limit_h_min -8
_diffrn_reflns_limit_k_max 11
_diffrn_reflns_limit_k_min -14
_diffrn_reflns_limit_l_max 22
_diffrn_reflns_limit_l_min -27
_diffrn_reflns_number 7939
_diffrn_reflns_theta_full 28
_diffrn_reflns_theta_max 28
_diffrn_reflns_theta_min 1.94
_diffrn_standards_number 0
_exptl_absorpt_coefficient_mu 0.076
_exptl_absorpt_correction_T_max 0.994
_exptl_absorpt_correction_T_min 0.9811
_exptl_absorpt_correction_type integration
_exptl_absorpt_process_details 'Bruker XPREP (Bruker, 2004)'
_exptl_crystal_colour colourless
_exptl_crystal_density_diffrn 1.177
_exptl_crystal_density_method 'not measured'
_exptl_crystal_description block
_exptl_crystal_F_000 584
_exptl_crystal_size_max 0.25
_exptl_crystal_size_mid 0.17
_exptl_crystal_size_min 0.1
_refine_diff_density_max 0.32
_refine_diff_density_min -0.279
_refine_diff_density_rms 0.048
_refine_ls_abs_structure_details 'Flack H D (1983), Acta Cryst. A39, 876-881; 1521 friedel pairs'
_refine_ls_abs_structure_Flack 10(10)
_refine_ls_extinction_method none
_refine_ls_goodness_of_fit_ref 1.012
_refine_ls_hydrogen_treatment constr
_refine_ls_matrix_type full
_refine_ls_number_parameters 183
_refine_ls_number_reflns 2099
_refine_ls_number_restraints 69
_refine_ls_restrained_S_all 1.07
_refine_ls_R_factor_all 0.0624
_refine_ls_R_factor_gt 0.0475
_refine_ls_shift/su_max 0.004
_refine_ls_shift/su_mean 0.001
_refine_ls_structure_factor_coef Fsqd
_refine_ls_weighting_details 'calc w=1/[\s^2^(Fo^2^)+(0.0787P)^2^] where P=(Fo^2^+2Fc^2^)/3'
_refine_ls_weighting_scheme calc
_refine_ls_wR_factor_gt 0.1184
_refine_ls_wR_factor_ref 0.1267
_reflns_number_gt 1685
_reflns_number_total 2099
_reflns_threshold_expression >2sigma(I)
_cod_data_source_file c0ce00749h.txt
_cod_data_source_block 6
_cod_depositor_comments
;
The following automatic conversions were performed:
'_symmetry_cell_setting' value 'Orthorhombic' changed to 'orthorhombic'
according to '/home/saulius/struct/CIF-dictionaries/cif_core.dic'
dictionary named 'cif_core.dic' version 2.4.1 from 2010-06-29.

Automatic conversion script
Id: cif_fix_enum 1555 2011-01-17 13:19:09Z saulius 
;
_cod_original_cell_volume 1498.20(10)
_cod_original_sg_symbol_H-M P2(1)2(1)2(1)
_cod_database_code 7205767

loop_
_symmetry_equiv_pos_as_xyz
'x, y, z'
'-x+1/2, -y, z+1/2'
'x+1/2, -y+1/2, -z'
'-x, y+1/2, -z+1/2'

loop_
_atom_site_label
_atom_site_type_symbol
_atom_site_fract_x
_atom_site_fract_y
_atom_site_fract_z
_atom_site_U_iso_or_equiv
_atom_site_adp_type
_atom_site_occupancy
_atom_site_symmetry_multiplicity
_atom_site_calc_flag
_atom_site_refinement_flags
_atom_site_disorder_assembly
_atom_site_disorder_group
C1 C 0.3081(4) 0.24035(19) 0.69079(9) 0.0175(5) Uani 1 1 d . . .
C2 C 0.1059(4) 0.1702(2) 0.69906(10) 0.0219(5) Uani 1 1 d . . .
H2A H 0.1223 0.0869 0.6821 0.026 Uiso 1 1 calc R . .
H2B H -0.0056 0.2108 0.6748 0.026 Uiso 1 1 calc R . .
C3 C 0.2759(4) 0.37070(18) 0.71678(10) 0.0208(5) Uani 1 1 d . . .
H3A H 0.405 0.418 0.7117 0.025 Uiso 1 1 calc R . .
H3B H 0.1655 0.4118 0.6923 0.025 Uiso 1 1 calc R . .
C4 C 0.4798(4) 0.1794(2) 0.72989(10) 0.0225(5) Uani 1 1 d . . .
H4A H 0.5037 0.0961 0.7138 0.027 Uiso 1 1 calc R . .
H4B H 0.61 0.2258 0.7251 0.027 Uiso 1 1 calc R . .
C5 C 0.0463(4) 0.1641(2) 0.76980(10) 0.0223(5) Uani 1 1 d . . .
H5 H -0.0852 0.1172 0.7747 0.027 Uiso 1 1 calc R . .
C6 C 0.0153(4) 0.2937(2) 0.79470(11) 0.0249(5) Uani 1 1 d . . .
H6A H -0.0971 0.3339 0.7706 0.03 Uiso 1 1 calc R . .
H6B H -0.0251 0.2912 0.8401 0.03 Uiso 1 1 calc R . .
C7 C 0.2155(4) 0.3659(2) 0.78724(11) 0.0239(5) Uani 1 1 d . . .
H7 H 0.1948 0.4503 0.8036 0.029 Uiso 1 1 calc R . .
C8 C 0.3884(4) 0.3040(2) 0.82485(11) 0.0270(5) Uani 1 1 d . . .
H8A H 0.3519 0.302 0.8705 0.032 Uiso 1 1 calc R . .
H8B H 0.5185 0.3505 0.8201 0.032 Uiso 1 1 calc R . .
C9 C 0.4193(4) 0.1741(2) 0.80026(10) 0.0248(5) Uani 1 1 d . . .
H9 H 0.5318 0.1336 0.825 0.03 Uiso 1 1 calc R . .
C10 C 0.2180(5) 0.1025(2) 0.80784(11) 0.0286(6) Uani 1 1 d . . .
H10A H 0.2378 0.0184 0.7924 0.034 Uiso 1 1 calc R . .
H10B H 0.179 0.0989 0.8533 0.034 Uiso 1 1 calc R . .
C11 C 0.3772(4) 0.2523(2) 0.62139(10) 0.0226(5) Uani 1 1 d . . .
O1 O 0.2493(3) 0.23255(19) 0.57769(8) 0.0382(5) Uani 1 1 d . . .
O2 O 0.5576(3) 0.28779(18) 0.61126(8) 0.0362(5) Uani 1 1 d . . .
C12 C 0.3135(5) 0.4582(2) 0.45369(14) 0.0372(7) Uani 1 1 d U A .
H12 H 0.298 0.4801 0.4078 0.045 Uiso 1 1 calc R . .
C13 C 0.1199(6) 0.4975(3) 0.48945(18) 0.0522(8) Uani 1 1 d U A .
H13A H 0.0241 0.5422 0.4612 0.063 Uiso 1 1 calc R . .
H13B H 0.0469 0.4265 0.5076 0.063 Uiso 1 1 calc R . .
C14 C 0.2022(11) 0.5789(5) 0.5412(2) 0.1035(18) Uani 1 1 d DU . .
H14A H 0.0999 0.6427 0.5517 0.124 Uiso 0.716(11) 1 calc PR A 1
H14B H 0.2313 0.5312 0.5801 0.124 Uiso 0.716(11) 1 calc PR A 1
H14C H 0.1663 0.6647 0.5324 0.124 Uiso 0.284(11) 1 d PR A 2
H14D H 0.1402 0.5559 0.5825 0.124 Uiso 0.284(11) 1 d PR A 2
C15A C 0.3905(10) 0.6331(5) 0.5172(3) 0.078(2) Uani 0.716(11) 1 d PDU A 1
H15A H 0.4797 0.6618 0.5524 0.093 Uiso 0.716(11) 1 calc PR A 1
H15B H 0.3599 0.7021 0.4885 0.093 Uiso 0.716(11) 1 calc PR A 1
C15B C 0.4265(15) 0.5649(13) 0.5437(5) 0.083(3) Uani 0.284(11) 1 d PDU A 2
H15C H 0.4929 0.6422 0.5564 0.099 Uiso 0.284(11) 1 calc PR A 2
H15D H 0.4652 0.5014 0.5748 0.099 Uiso 0.284(11) 1 calc PR A 2
C16 C 0.4898(7) 0.5310(3) 0.4819(3) 0.0749(12) Uani 1 1 d DU . .
H16A H 0.5729 0.4801 0.5111 0.09 Uiso 0.716(11) 1 calc PR A 1
H16B H 0.5813 0.5625 0.448 0.09 Uiso 0.716(11) 1 calc PR A 1
H16C H 0.6176 0.4815 0.4832 0.09 Uiso 0.284(11) 1 d PR A 2
H16D H 0.5164 0.6045 0.4561 0.09 Uiso 0.284(11) 1 d PR A 2
N1 N 0.3505(4) 0.32512(19) 0.45912(9) 0.0269(5) Uani 1 1 d . . .
H1A H 0.3422 0.3025 0.5007 0.04 Uiso 1 1 calc R A .
H1B H 0.4785 0.3071 0.4438 0.04 Uiso 1 1 calc R . .
H1C H 0.2533 0.2844 0.4362 0.04 Uiso 1 1 calc R . .

loop_
_atom_site_aniso_label
_atom_site_aniso_U_11
_atom_site_aniso_U_22
_atom_site_aniso_U_33
_atom_site_aniso_U_23
_atom_site_aniso_U_13
_atom_site_aniso_U_12
C1 0.0183(11) 0.0174(10) 0.0168(10) -0.0011(8) 0.0011(9) 0.0007(9)
C2 0.0233(13) 0.0241(11) 0.0183(10) -0.0015(8) -0.0008(9) -0.0035(10)
C3 0.0241(13) 0.0167(10) 0.0216(11) 0.0005(8) 0.0027(10) 0.0008(9)
C4 0.0209(12) 0.0236(11) 0.0230(11) -0.0020(8) -0.0017(9) 0.0044(10)
C5 0.0228(13) 0.0242(11) 0.0200(11) 0.0018(8) 0.0039(9) -0.0049(10)
C6 0.0242(13) 0.0304(12) 0.0202(11) -0.0013(9) 0.0058(10) 0.0038(11)
C7 0.0289(14) 0.0208(11) 0.0219(11) -0.0047(8) 0.0030(10) 0.0013(10)
C8 0.0286(14) 0.0335(13) 0.0191(11) -0.0050(9) -0.0025(10) -0.0008(12)
C9 0.0241(13) 0.0298(12) 0.0204(11) 0.0019(9) -0.0031(10) 0.0087(11)
C10 0.0361(16) 0.0246(11) 0.0251(12) 0.0064(9) 0.0018(11) 0.0014(11)
C11 0.0253(13) 0.0225(11) 0.0199(11) -0.0009(8) 0.0051(9) 0.0003(10)
O1 0.0309(11) 0.0663(13) 0.0175(8) 0.0051(8) -0.0014(8) -0.0078(11)
O2 0.0273(10) 0.0553(12) 0.0261(9) -0.0068(8) 0.0094(8) -0.0090(9)
C12 0.0413(17) 0.0349(14) 0.0354(14) 0.0055(10) 0.0029(13) 0.0023(13)
C13 0.0447(19) 0.0420(17) 0.070(2) 0.0074(15) 0.0147(17) 0.0124(15)
C14 0.140(4) 0.094(3) 0.077(3) -0.031(2) 0.043(3) -0.009(3)
C15A 0.122(5) 0.060(3) 0.051(3) -0.007(2) -0.013(3) -0.024(3)
C15B 0.138(6) 0.043(7) 0.066(5) 0.021(5) -0.040(5) -0.041(7)
C16 0.053(2) 0.0459(19) 0.126(4) 0.001(2) -0.007(2) -0.0137(18)
N1 0.0252(12) 0.0382(11) 0.0173(9) 0.0009(8) 0.0003(8) 0.0020(10)

loop_
_atom_type_symbol
_atom_type_description
_atom_type_scat_dispersion_real
_atom_type_scat_dispersion_imag
_atom_type_scat_source
C C 0.0033 0 'International Tables Vol C Tables 4.2.6.8 and 6.1.1.4'
H H 0 0 'International Tables Vol C Tables 4.2.6.8 and 6.1.1.4'
N N 0.0061 0 'International Tables Vol C Tables 4.2.6.8 and 6.1.1.4'
O O 0.0106 0 'International Tables Vol C Tables 4.2.6.8 and 6.1.1.4'

loop_
_exptl_crystal_face_index_h
_exptl_crystal_face_index_k
_exptl_crystal_face_index_l
_exptl_crystal_face_perp_dist
0 1 1 0.05
0 -1 -1 0.05
0 2 -1 0.114
-2 -2 -1 0.069
2 1 2 0.124
0 -2 3 0.152
1 1 -2 0.123

loop_
_geom_angle_atom_site_label_1
_geom_angle_atom_site_label_2
_geom_angle_atom_site_label_3
_geom_angle
_geom_angle_site_symmetry_1
_geom_angle_site_symmetry_3
_geom_angle_publ_flag
C2 C1 C11 113.66(18) . . ?
C2 C1 C4 109.64(18) . . ?
C11 C1 C4 109.69(19) . . ?
C2 C1 C3 108.24(18) . . ?
C11 C1 C3 107.20(17) . . ?
C4 C1 C3 108.24(18) . . ?
C1 C2 C5 110.25(17) . . ?
C1 C2 H2A 109.6 . . ?
C5 C2 H2A 109.6 . . ?
C1 C2 H2B 109.6 . . ?
C5 C2 H2B 109.6 . . ?
H2A C2 H2B 108.1 . . ?
C7 C3 C1 110.09(17) . . ?
C7 C3 H3A 109.6 . . ?
C1 C3 H3A 109.6 . . ?
C7 C3 H3B 109.6 . . ?
C1 C3 H3B 109.6 . . ?
H3A C3 H3B 108.2 . . ?
C9 C4 C1 110.47(19) . . ?
C9 C4 H4A 109.6 . . ?
C1 C4 H4A 109.6 . . ?
C9 C4 H4B 109.6 . . ?
C1 C4 H4B 109.6 . . ?
H4A C4 H4B 108.1 . . ?
C10 C5 C6 109.2(2) . . ?
C10 C5 C2 110.1(2) . . ?
C6 C5 C2 108.83(18) . . ?
C10 C5 H5 109.5 . . ?
C6 C5 H5 109.5 . . ?
C2 C5 H5 109.5 . . ?
C7 C6 C5 109.8(2) . . ?
C7 C6 H6A 109.7 . . ?
C5 C6 H6A 109.7 . . ?
C7 C6 H6B 109.7 . . ?
C5 C6 H6B 109.7 . . ?
H6A C6 H6B 108.2 . . ?
C6 C7 C8 109.52(19) . . ?
C6 C7 C3 109.44(19) . . ?
C8 C7 C3 109.2(2) . . ?
C6 C7 H7 109.5 . . ?
C8 C7 H7 109.5 . . ?
C3 C7 H7 109.5 . . ?
C7 C8 C9 109.65(19) . . ?
C7 C8 H8A 109.7 . . ?
C9 C8 H8A 109.7 . . ?
C7 C8 H8B 109.7 . . ?
C9 C8 H8B 109.7 . . ?
H8A C8 H8B 108.2 . . ?
C10 C9 C4 109.72(19) . . ?
C10 C9 C8 109.6(2) . . ?
C4 C9 C8 108.86(19) . . ?
C10 C9 H9 109.6 . . ?
C4 C9 H9 109.6 . . ?
C8 C9 H9 109.6 . . ?
C5 C10 C9 109.56(19) . . ?
C5 C10 H10A 109.8 . . ?
C9 C10 H10A 109.8 . . ?
C5 C10 H10B 109.8 . . ?
C9 C10 H10B 109.8 . . ?
H10A C10 H10B 108.2 . . ?
O2 C11 O1 123.0(2) . . ?
O2 C11 C1 117.5(2) . . ?
O1 C11 C1 119.4(2) . . ?
N1 C12 C16 111.7(3) . . ?
N1 C12 C13 111.9(2) . . ?
C16 C12 C13 105.9(3) . . ?
N1 C12 H12 109.1 . . ?
C16 C12 H12 109.1 . . ?
C13 C12 H12 109.1 . . ?
C14 C13 C12 103.6(3) . . ?
C14 C13 H13A 111 . . ?
C12 C13 H13A 111 . . ?
C14 C13 H13B 111 . . ?
C12 C13 H13B 111 . . ?
H13A C13 H13B 109 . . ?
C15A C14 C13 106.9(4) . . ?
C15B C14 C13 108.2(6) . . ?
C15A C14 H14A 110.4 . . ?
C13 C14 H14A 110.4 . . ?
C15A C14 H14B 110.4 . . ?
C13 C14 H14B 110.4 . . ?
H14A C14 H14B 108.6 . . ?
C15B C14 H14C 110 . . ?
C13 C14 H14C 110.4 . . ?
C15B C14 H14D 110.2 . . ?
C13 C14 H14D 109.8 . . ?
H14C C14 H14D 108.3 . . ?
C14 C15A C16 103.0(4) . . ?
C14 C15A H15A 111.2 . . ?
C16 C15A H15A 111.2 . . ?
H14C C15A H15A 109 . . ?
C14 C15A H15B 111.2 . . ?
C16 C15A H15B 111.2 . . ?
H15A C15A H15B 109.1 . . ?
H15A C15A H16D 112.2 . . ?
C16 C15B C14 106.5(7) . . ?
C16 C15B H15C 110.4 . . ?
C14 C15B H15C 110.4 . . ?
C16 C15B H15D 110.4 . . ?
C14 C15B H15D 110.4 . . ?
H15C C15B H15D 108.6 . . ?
C15B C16 C12 106.4(6) . . ?
C15A C16 C12 105.6(4) . . ?
C15A C16 H16A 110.6 . . ?
C12 C16 H16A 110.6 . . ?
C15A C16 H16B 110.6 . . ?
C12 C16 H16B 110.6 . . ?
H16A C16 H16B 108.7 . . ?
C15B C16 H16C 111.3 . . ?
C15A C16 H16C 139.5 . . ?
C12 C16 H16C 110.3 . . ?
C15B C16 H16D 109.9 . . ?
C12 C16 H16D 110.3 . . ?
H16C C16 H16D 108.6 . . ?
C12 N1 H1A 109.5 . . ?
C12 N1 H1B 109.5 . . ?
H1A N1 H1B 109.5 . . ?
C12 N1 H1C 109.5 . . ?
H1A N1 H1C 109.5 . . ?
H1B N1 H1C 109.5 . . ?

loop_
_geom_bond_atom_site_label_1
_geom_bond_atom_site_label_2
_geom_bond_distance
_geom_bond_site_symmetry_2
_geom_bond_publ_flag
C1 C2 1.529(3) . ?
C1 C11 1.533(3) . ?
C1 C4 1.536(3) . ?
C1 C3 1.550(3) . ?
C2 C5 1.539(3) . ?
C2 H2A 0.99 . ?
C2 H2B 0.99 . ?
C3 C7 1.534(3) . ?
C3 H3A 0.99 . ?
C3 H3B 0.99 . ?
C4 C9 1.532(3) . ?
C4 H4A 0.99 . ?
C4 H4B 0.99 . ?
C5 C10 1.528(4) . ?
C5 C6 1.534(3) . ?
C5 H5 1 . ?
C6 C7 1.528(4) . ?
C6 H6A 0.99 . ?
C6 H6B 0.99 . ?
C7 C8 1.530(4) . ?
C7 H7 1 . ?
C8 C9 1.534(3) . ?
C8 H8A 0.99 . ?
C8 H8B 0.99 . ?
C9 C10 1.530(4) . ?
C9 H9 1 . ?
C10 H10A 0.99 . ?
C10 H10B 0.99 . ?
C11 O2 1.248(3) . ?
C11 O1 1.256(3) . ?
C12 N1 1.490(3) . ?
C12 C16 1.515(5) . ?
C12 C13 1.523(4) . ?
C12 H12 1 . ?
C13 C14 1.508(6) . ?
C13 H13A 0.99 . ?
C13 H13B 0.99 . ?
C14 C15A 1.447(7) . ?
C14 C15B 1.459(9) . ?
C14 H14A 0.99 . ?
C14 H14B 0.99 . ?
C14 H14C 0.99 . ?
C14 H14D 0.99 . ?
C15A C16 1.493(6) . ?
C15A H15A 0.99 . ?
C15A H15B 0.99 . ?
C15B C16 1.412(8) . ?
C15B H15C 0.99 . ?
C15B H15D 0.99 . ?
C16 H16A 0.99 . ?
C16 H16B 0.99 . ?
C16 H16C 0.99 . ?
C16 H16D 0.99 . ?
N1 H1A 0.91 . ?
N1 H1B 0.91 . ?
N1 H1C 0.91 . ?

loop_
_geom_hbond_atom_site_label_D
_geom_hbond_atom_site_label_H
_geom_hbond_atom_site_label_A
_geom_hbond_distance_DH
_geom_hbond_distance_HA
_geom_hbond_distance_DA
_geom_hbond_angle_DHA
_geom_hbond_site_symmetry_A
N1 H1A O1 0.91 1.89 2.773(2) 162 .
N1 H1B O1 0.91 1.86 2.767(3) 173 3_556
N1 H1C O2 0.91 1.8 2.706(3) 177 3_456

loop_
_geom_torsion_atom_site_label_1
_geom_torsion_atom_site_label_2
_geom_torsion_atom_site_label_3
_geom_torsion_atom_site_label_4
_geom_torsion
_geom_torsion_site_symmetry_1
_geom_torsion_site_symmetry_2
_geom_torsion_site_symmetry_3
_geom_torsion_site_symmetry_4
_geom_torsion_publ_flag
C11 C1 C2 C5 -179.15(19) . . . . ?
C4 C1 C2 C5 57.7(2) . . . . ?
C3 C1 C2 C5 -60.2(2) . . . . ?
C2 C1 C3 C7 59.5(2) . . . . ?
C11 C1 C3 C7 -177.5(2) . . . . ?
C4 C1 C3 C7 -59.2(3) . . . . ?
C2 C1 C4 C9 -58.2(2) . . . . ?
C11 C1 C4 C9 176.33(18) . . . . ?
C3 C1 C4 C9 59.7(2) . . . . ?
C1 C2 C5 C10 -58.8(2) . . . . ?
C1 C2 C5 C6 60.9(2) . . . . ?
C10 C5 C6 C7 60.1(2) . . . . ?
C2 C5 C6 C7 -60.1(3) . . . . ?
C5 C6 C7 C8 -59.7(2) . . . . ?
C5 C6 C7 C3 60.0(2) . . . . ?
C1 C3 C7 C6 -59.8(3) . . . . ?
C1 C3 C7 C8 60.1(3) . . . . ?
C6 C7 C8 C9 59.3(3) . . . . ?
C3 C7 C8 C9 -60.5(3) . . . . ?
C1 C4 C9 C10 59.2(2) . . . . ?
C1 C4 C9 C8 -60.7(3) . . . . ?
C7 C8 C9 C10 -59.5(2) . . . . ?
C7 C8 C9 C4 60.5(3) . . . . ?
C6 C5 C10 C9 -60.1(3) . . . . ?
C2 C5 C10 C9 59.3(2) . . . . ?
C4 C9 C10 C5 -59.5(2) . . . . ?
C8 C9 C10 C5 60.0(2) . . . . ?
C2 C1 C11 O2 -166.9(2) . . . . ?
C4 C1 C11 O2 -43.8(3) . . . . ?
C3 C1 C11 O2 73.5(3) . . . . ?
C2 C1 C11 O1 16.7(3) . . . . ?
C4 C1 C11 O1 139.8(2) . . . . ?
C3 C1 C11 O1 -102.9(3) . . . . ?
N1 C12 C13 C14 115.3(3) . . . . ?
C16 C12 C13 C14 -6.6(4) . . . . ?
C12 C13 C14 C15A 28.8(5) . . . . ?
C12 C13 C14 C15B -11.9(7) . . . . ?
C15B C14 C15A C16 59.0(6) . . . . ?
C13 C14 C15A C16 -39.4(6) . . . . ?
C15A C14 C15B C16 -66.9(7) . . . . ?
C13 C14 C15B C16 27.5(10) . . . . ?
C14 C15B C16 C15A 63.3(7) . . . . ?
C14 C15B C16 C12 -31.4(10) . . . . ?
C14 C15A C16 C15B -62.6(7) . . . . ?
C14 C15A C16 C12 34.3(6) . . . . ?
N1 C12 C16 C15B -98.5(6) . . . . ?
C13 C12 C16 C15B 23.6(7) . . . . ?
N1 C12 C16 C15A -138.7(4) . . . . ?
C13 C12 C16 C15A -16.6(5) . . . . ?
